data_4037486
loop_
_publ_author_name
'Mu, Delong'
'Wang, Xinmou'
'Chen, Gong'
'He, Gang'

_publ_section_title
;
 Iridium-Catalyzed ortho-C(sp<sup>2</sup>)-H Amidation of Benzaldehydes
 with Organic Azides.
;
_journal_issue 8
_journal_name_full 'The Journal of organic chemistry'
_journal_page_first 4497
_journal_page_last 4503
_journal_paper_doi 10.1021/acs.joc.7b00531
_journal_volume 82
_journal_year 2017
_chemical_formula_moiety 'C18 H15 N O3 S'
_chemical_formula_sum 'C18 H15 N O3 S'
_chemical_formula_weight 325.37
_space_group_crystal_system triclinic
_space_group_IT_number 2
_space_group_name_Hall '-P 1'
_space_group_name_H-M_alt 'P -1'
_atom_sites_solution_hydrogens geom
_atom_sites_solution_primary iterative
_audit_creation_date 2017-01-16
_audit_creation_method
;
Olex2 1.2
(compiled 2017.01.04 svn.r3372 for OlexSys, GUI svn.r5292)
;
_cell_angle_alpha 83.039(7)
_cell_angle_beta 79.544(6)
_cell_angle_gamma 72.210(7)
_cell_formula_units_Z 2
_cell_length_a 7.7523(6)
_cell_length_b 9.9375(8)
_cell_length_c 10.9445(8)
_cell_measurement_reflns_used 1347
_cell_measurement_temperature 298(10)
_cell_measurement_theta_max 23.7690
_cell_measurement_theta_min 3.6080
_cell_volume 787.55(11)
_computing_cell_refinement 'CrysAlisPro 1.171.38.43f (Rigaku OD, 2015)'
_computing_data_collection 'CrysAlisPro 1.171.38.43f (Rigaku OD, 2015)'
_computing_data_reduction 'CrysAlisPro 1.171.38.43f (Rigaku OD, 2015)'
_computing_molecular_graphics 'Olex2 (Dolomanov et al., 2009)'
_computing_publication_material 'Olex2 (Dolomanov et al., 2009)'
_computing_structure_refinement 'XL (Sheldrick, 2008)'
_computing_structure_solution
;
Superflip (Palatinus & Chapuis, 2007;Palatinus & van der Lee, 2008;
Palatinus et al., 2012)
;
_diffrn_ambient_temperature 298(10)
_diffrn_detector 'CCD plate'
_diffrn_detector_area_resol_mean 16.2116
_diffrn_detector_type Eos
_diffrn_measured_fraction_theta_full 0.999
_diffrn_measured_fraction_theta_max 0.999
_diffrn_measurement_details
;
List of Runs (angles in degrees, time in seconds):

  # Type    Start    End  Width  t~exp~   \w     \q     \k     \f   Frames
--------------------------------------------------------------------------
  1  \w    -25.00  84.00   1.00    2.00    --   18.94  19.00  90.00  109
  2  \w     -1.00  88.00   1.00    2.00    --   18.94  57.00 150.00   89
  3  \w     24.00  60.00   1.00    2.00    --   18.94 -99.00  30.00   36
  4  \w     -6.00  20.00   1.00    2.00    --   18.94 -99.00  30.00   26
  5  \w    -10.00  35.00   1.00    2.00    --   18.94  77.00-120.00   45
  6  \w     15.00  87.00   1.00    2.00    --   18.94  77.00 -90.00   72
;
_diffrn_measurement_device 'four-circle diffractometer'
_diffrn_measurement_device_type 'SuperNova, Single source at offset, Eos'
_diffrn_measurement_method '\w scans'
_diffrn_orient_matrix_type 'CrysAlisPro convention (1999,Acta A55,543-557)'
_diffrn_orient_matrix_UB_11 0.0439860000
_diffrn_orient_matrix_UB_12 0.0515624000
_diffrn_orient_matrix_UB_13 -0.0278950000
_diffrn_orient_matrix_UB_21 -0.0790254000
_diffrn_orient_matrix_UB_22 0.0546257000
_diffrn_orient_matrix_UB_23 0.0220512000
_diffrn_orient_matrix_UB_31 0.0357005000
_diffrn_orient_matrix_UB_32 -0.0020615000
_diffrn_orient_matrix_UB_33 0.0556808000
_diffrn_radiation_monochromator mirror
_diffrn_radiation_probe x-ray
_diffrn_radiation_type MoK\a
_diffrn_radiation_wavelength 0.71073
_diffrn_reflns_av_R_equivalents 0.0314
_diffrn_reflns_av_unetI/netI 0.0692
_diffrn_reflns_Laue_measured_fraction_full 0.999
_diffrn_reflns_Laue_measured_fraction_max 0.999
_diffrn_reflns_limit_h_max 9
_diffrn_reflns_limit_h_min -9
_diffrn_reflns_limit_k_max 11
_diffrn_reflns_limit_k_min -11
_diffrn_reflns_limit_l_max 12
_diffrn_reflns_limit_l_min -13
_diffrn_reflns_number 5158
_diffrn_reflns_point_group_measured_fraction_full 0.999
_diffrn_reflns_point_group_measured_fraction_max 0.999
_diffrn_reflns_theta_full 25.008
_diffrn_reflns_theta_max 25.008
_diffrn_reflns_theta_min 2.972
_diffrn_source 'micro-focus sealed X-ray tube'
_diffrn_source_type 'SuperNova (Mo) X-ray Source'
_exptl_absorpt_coefficient_mu 0.220
_exptl_absorpt_correction_T_max 1.00000
_exptl_absorpt_correction_T_min 0.69562
_exptl_absorpt_correction_type multi-scan
_exptl_absorpt_process_details
;
CrysAlisPro 1.171.38.43f (Rigaku Oxford Diffraction, 2015)
Empirical absorption correction using spherical harmonics,
 implemented in SCALE3 ABSPACK scaling algorithm.
;
_exptl_crystal_colour 'clear light colourless'
_exptl_crystal_colour_lustre clear
_exptl_crystal_colour_modifier light
_exptl_crystal_colour_primary colourless
_exptl_crystal_density_diffrn 1.372
_exptl_crystal_description block
_exptl_crystal_F_000 340
_exptl_crystal_size_max 0.3
_exptl_crystal_size_mid 0.28
_exptl_crystal_size_min 0.25
_refine_diff_density_max 0.166
_refine_diff_density_min -0.233
_refine_diff_density_rms 0.044
_refine_ls_extinction_method none
_refine_ls_goodness_of_fit_ref 1.059
_refine_ls_hydrogen_treatment constr
_refine_ls_matrix_type full
_refine_ls_number_parameters 209
_refine_ls_number_reflns 2782
_refine_ls_number_restraints 0
_refine_ls_restrained_S_all 1.059
_refine_ls_R_factor_all 0.1011
_refine_ls_R_factor_gt 0.0533
_refine_ls_shift/su_max 0.000
_refine_ls_shift/su_mean 0.000
_refine_ls_structure_factor_coef Fsqd
_refine_ls_weighting_details 'w=1/[\s^2^(Fo^2^)+(0.0398P)^2^+0.0314P] where P=(Fo^2^+2Fc^2^)/3'
_refine_ls_weighting_scheme calc
_refine_ls_wR_factor_gt 0.1007
_refine_ls_wR_factor_ref 0.1307
_reflns_Friedel_coverage 0.000
_reflns_number_gt 1663
_reflns_number_total 2782
_reflns_threshold_expression 'I > 2\s(I)'
_cod_data_source_file jo7b00531_si_003.cif
_cod_data_source_block 57-H
_cod_database_code 4037486
_shelx_shelxl_version_number 2014/7
_chemical_oxdiff_formula 'C H O N S'
_chemical_oxdiff_usercomment MDL-06-57H
_shelx_space_group_comment
;
The symmetry employed for this shelxl refinement is uniquely defined
by the following loop, which should always be used as a source of
symmetry information in preference to the above space-group names.
They are only intended as comments.
;
_reflns_odcompleteness_completeness 99.88
_reflns_odcompleteness_iscentric 1
_reflns_odcompleteness_theta 26.32
_olex2_refinement_description
;
1. Fixed Uiso
 At 1.2 times of:
  All C(H) groups, All N(H) groups
 At 1.5 times of:
  All C(H,H,H) groups
2.a Aromatic/amide H refined with riding coordinates:
 C7(H7), N1(H1), C13(H13), C6(H6), C18(H18), C8(H8), C11(H11), C4(H4),
 C16(H16), C15(H15), C14(H14), C3(H3)
2.b Idealised Me refined as rotating group:
 C1(H1A,H1B,H1C)
;
_olex2_submission_special_instructions 'No special instructions were received'
_oxdiff_exptl_absorpt_empirical_details
;
Empirical correction (ABSPACK) includes:
- Absorption correction using spherical harmonics
- Frame scaling
;
_oxdiff_exptl_absorpt_empirical_full_max 1.762
_oxdiff_exptl_absorpt_empirical_full_min 0.438

loop_
_space_group_symop_operation_xyz
'x, y, z'
'-x, -y, -z'

loop_
_atom_site_label
_atom_site_type_symbol
_atom_site_fract_x
_atom_site_fract_y
_atom_site_fract_z
_atom_site_U_iso_or_equiv
_atom_site_adp_type
_atom_site_occupancy
_atom_site_site_symmetry_order
_atom_site_calc_flag
_atom_site_refinement_flags_posn
S1 S -0.12648(12) 0.76216(9) 0.78133(8) 0.0587(3) Uani 1 1 d .
O3 O -0.0105(3) 0.8930(2) 0.4113(2) 0.0707(7) Uani 1 1 d .
O2 O -0.1806(3) 0.6374(2) 0.8290(2) 0.0682(7) Uani 1 1 d .
O1 O -0.2595(3) 0.8989(2) 0.7850(2) 0.0741(7) Uani 1 1 d .
C12 C 0.2883(4) 0.3895(3) 0.5815(3) 0.0501(8) Uani 1 1 d .
C7 C 0.2479(5) 0.8887(3) 0.9094(3) 0.0732(11) Uani 1 1 d .
H7 H 0.2887 0.9689 0.8984 0.088 Uiso 1 1 calc R
N1 N -0.0405(3) 0.7491(2) 0.6353(2) 0.0548(7) Uani 1 1 d .
H1 H -0.0792 0.8224 0.5862 0.066 Uiso 1 1 calc R
C5 C 0.0507(4) 0.7661(3) 0.8598(3) 0.0515(8) Uani 1 1 d .
C13 C 0.3558(5) 0.2558(3) 0.6470(3) 0.0664(10) Uani 1 1 d .
H13 H 0.3078 0.2398 0.7299 0.080 Uiso 1 1 calc R
C6 C 0.1122(5) 0.8844(3) 0.8455(3) 0.0677(10) Uani 1 1 d .
H6 H 0.0619 0.9614 0.7925 0.081 Uiso 1 1 calc R
C18 C 0.2911(4) 0.5406(3) 0.3924(3) 0.0534(9) Uani 1 1 d .
H18 H 0.3352 0.5542 0.3084 0.064 Uiso 1 1 calc R
C17 C 0.3596(4) 0.4084(3) 0.4555(3) 0.0497(8) Uani 1 1 d .
C2 C 0.3244(5) 0.7773(3) 0.9891(3) 0.0606(9) Uani 1 1 d .
C9 C 0.1606(4) 0.6506(3) 0.4513(3) 0.0456(8) Uani 1 1 d .
C10 C 0.0904(4) 0.6316(3) 0.5793(3) 0.0447(8) Uani 1 1 d .
C8 C 0.1012(5) 0.7846(3) 0.3766(3) 0.0626(9) Uani 1 1 d .
H8 H 0.1552 0.7864 0.2935 0.075 Uiso 1 1 calc R
C11 C 0.1520(4) 0.5024(3) 0.6428(3) 0.0511(8) Uani 1 1 d .
H11 H 0.1044 0.4887 0.7261 0.061 Uiso 1 1 calc R
C4 C 0.1276(5) 0.6524(3) 0.9377(3) 0.0667(10) Uani 1 1 d .
H4 H 0.0885 0.5715 0.9477 0.080 Uiso 1 1 calc R
C16 C 0.4971(5) 0.2959(3) 0.3965(3) 0.0636(10) Uani 1 1 d .
H16 H 0.5422 0.3076 0.3124 0.076 Uiso 1 1 calc R
C1 C 0.4698(5) 0.7846(4) 1.0602(3) 0.0784(11) Uani 1 1 d .
H1A H 0.5651 0.8124 1.0037 0.118 Uiso 1 1 calc GR
H1B H 0.5205 0.6933 1.1006 0.118 Uiso 1 1 calc GR
H1C H 0.4166 0.8528 1.1217 0.118 Uiso 1 1 calc GR
C15 C 0.5633(5) 0.1719(4) 0.4613(4) 0.0746(12) Uani 1 1 d .
H15 H 0.6568 0.0998 0.4224 0.090 Uiso 1 1 calc R
C14 C 0.4922(5) 0.1512(3) 0.5864(4) 0.0737(12) Uani 1 1 d .
H14 H 0.5383 0.0647 0.6296 0.088 Uiso 1 1 calc R
C3 C 0.2637(5) 0.6595(3) 1.0009(3) 0.0696(10) Uani 1 1 d .
H3 H 0.3156 0.5821 1.0530 0.084 Uiso 1 1 calc R

loop_
_atom_site_aniso_label
_atom_site_aniso_U_11
_atom_site_aniso_U_22
_atom_site_aniso_U_33
_atom_site_aniso_U_23
_atom_site_aniso_U_13
_atom_site_aniso_U_12
S1 0.0563(6) 0.0602(6) 0.0507(6) -0.0040(4) 0.0007(4) -0.0090(5)
O3 0.0761(18) 0.0543(14) 0.0637(17) 0.0048(12) -0.0072(14) 0.0021(13)
O2 0.0681(17) 0.0695(15) 0.0667(16) 0.0042(11) 0.0009(13) -0.0292(13)
O1 0.0613(16) 0.0682(15) 0.0706(17) -0.0116(12) 0.0004(13) 0.0101(13)
C12 0.052(2) 0.0424(17) 0.061(2) -0.0028(15) -0.0211(18) -0.0149(16)
C7 0.102(3) 0.061(2) 0.065(3) 0.0013(19) -0.016(2) -0.036(2)
N1 0.0619(19) 0.0518(15) 0.0376(16) -0.0006(12) -0.0044(14) -0.0002(14)
C5 0.062(2) 0.0479(18) 0.0382(18) -0.0028(14) 0.0026(16) -0.0129(17)
C13 0.075(3) 0.049(2) 0.082(3) 0.0023(18) -0.030(2) -0.0200(19)
C6 0.088(3) 0.049(2) 0.061(2) 0.0090(16) -0.014(2) -0.016(2)
C18 0.054(2) 0.058(2) 0.048(2) -0.0103(16) -0.0088(17) -0.0121(18)
C17 0.045(2) 0.0491(19) 0.060(2) -0.0156(16) -0.0153(18) -0.0113(16)
C2 0.072(3) 0.066(2) 0.042(2) -0.0082(17) -0.0001(18) -0.020(2)
C9 0.047(2) 0.0488(18) 0.0428(19) -0.0014(14) -0.0109(16) -0.0150(15)
C10 0.041(2) 0.0465(18) 0.047(2) -0.0044(15) -0.0104(16) -0.0115(15)
C8 0.067(3) 0.066(2) 0.048(2) 0.0063(18) -0.0086(19) -0.014(2)
C11 0.059(2) 0.0507(19) 0.045(2) -0.0002(15) -0.0089(17) -0.0177(17)
C4 0.091(3) 0.057(2) 0.056(2) 0.0111(17) -0.016(2) -0.030(2)
C16 0.057(2) 0.058(2) 0.078(3) -0.0233(19) -0.014(2) -0.0114(19)
C1 0.080(3) 0.106(3) 0.054(2) -0.0145(19) -0.003(2) -0.034(2)
C15 0.065(3) 0.053(2) 0.108(3) -0.023(2) -0.026(3) -0.007(2)
C14 0.075(3) 0.039(2) 0.114(4) 0.001(2) -0.044(3) -0.012(2)
C3 0.090(3) 0.060(2) 0.055(2) 0.0107(17) -0.020(2) -0.016(2)

loop_
_atom_type_symbol
_atom_type_description
_atom_type_scat_dispersion_real
_atom_type_scat_dispersion_imag
_atom_type_scat_source
C C 0.0033 0.0016 'International Tables Vol C Tables 4.2.6.8 and 6.1.1.4'
H H 0.0000 0.0000 'International Tables Vol C Tables 4.2.6.8 and 6.1.1.4'
N N 0.0061 0.0033 'International Tables Vol C Tables 4.2.6.8 and 6.1.1.4'
O O 0.0106 0.0060 'International Tables Vol C Tables 4.2.6.8 and 6.1.1.4'
S S 0.1246 0.1234 'International Tables Vol C Tables 4.2.6.8 and 6.1.1.4'

loop_
_geom_angle_atom_site_label_1
_geom_angle_atom_site_label_2
_geom_angle_atom_site_label_3
_geom_angle
O2 S1 N1 109.36(13)
O2 S1 C5 107.59(14)
O1 S1 O2 120.16(15)
O1 S1 N1 104.23(13)
O1 S1 C5 108.00(14)
N1 S1 C5 106.79(14)
C17 C12 C13 118.8(3)
C17 C12 C11 120.4(3)
C11 C12 C13 120.8(3)
C2 C7 C6 121.5(3)
C10 N1 S1 127.7(2)
C6 C5 S1 120.2(2)
C4 C5 S1 120.5(2)
C4 C5 C6 119.2(3)
C14 C13 C12 119.2(4)
C7 C6 C5 120.2(3)
C9 C18 C17 121.9(3)
C12 C17 C18 118.0(3)
C12 C17 C16 119.7(3)
C18 C17 C16 122.3(3)
C7 C2 C1 120.9(3)
C3 C2 C7 117.7(3)
C3 C2 C1 121.4(3)
C18 C9 C10 119.9(3)
C18 C9 C8 117.2(3)
C10 C9 C8 122.9(3)
N1 C10 C9 117.3(3)
C11 C10 N1 123.1(3)
C11 C10 C9 119.5(3)
O3 C8 C9 127.1(3)
C10 C11 C12 120.2(3)
C5 C4 C3 119.5(3)
C15 C16 C17 120.5(4)
C16 C15 C14 120.3(3)
C13 C14 C15 121.3(3)
C2 C3 C4 122.0(3)

loop_
_geom_bond_atom_site_label_1
_geom_bond_atom_site_label_2
_geom_bond_distance
S1 O2 1.438(2)
S1 O1 1.433(2)
S1 N1 1.620(2)
S1 C5 1.759(3)
O3 C8 1.210(3)
C12 C13 1.426(4)
C12 C17 1.402(4)
C12 C11 1.423(4)
C7 C6 1.379(4)
C7 C2 1.375(4)
N1 C10 1.412(3)
C5 C6 1.380(4)
C5 C4 1.378(4)
C13 C14 1.371(5)
C18 C17 1.404(4)
C18 C9 1.375(4)
C17 C16 1.414(4)
C2 C1 1.505(4)
C2 C3 1.374(4)
C9 C10 1.420(4)
C9 C8 1.467(4)
C10 C11 1.374(4)
C4 C3 1.386(4)
C16 C15 1.349(4)
C15 C14 1.396(5)
